data_1506746
loop_
_publ_author_name
'Kubanek, Julia'
'Prusak, Anne C.'
'Snell, Terry W.'
'Giese, Rachel A.'
'Hardcastle, Kenneth I.'
'Fairchild, Craig R.'
'Aalbersberg, William'
'Raventos-Suarez, Carmen'
'Hay, Mark E.'

_publ_section_title
;
 Antineoplastic diterpene-benzoate macrolides from the Fijian red alga
 Callophycus serratus.
;
_journal_issue 23
_journal_name_full 'Organic letters'
_journal_page_first 5261
_journal_page_last 5264
_journal_paper_doi 10.1021/ol052121f
_journal_volume 7
_journal_year 2005
_chemical_formula_moiety '[C29 H45 Br3 O6], 1.5[C H4 O]'
_chemical_formula_sum 'C30.5 H51 Br3 O7.5'
_chemical_formula_weight 777.44
_chemical_name_systematic
; 
 ? 
;
_space_group_IT_number 19
_symmetry_cell_setting orthorhombic
_symmetry_space_group_name_Hall 'P 2ac 2ab'
_symmetry_space_group_name_H-M 'P 21 21 21'
_atom_sites_solution_hydrogens geom
_atom_sites_solution_primary direct
_atom_sites_solution_secondary difmap
_audit_creation_method SHELXL-97
_cell_angle_alpha 90.00
_cell_angle_beta 90.00
_cell_angle_gamma 90.00
_cell_formula_units_Z 4
_cell_length_a 11.924(3)
_cell_length_b 13.948(3)
_cell_length_c 21.755(5)
_cell_measurement_reflns_used 5553
_cell_measurement_temperature 173(2)
_cell_measurement_theta_max 67.26
_cell_measurement_theta_min 3.76
_cell_volume 3618.2(15)
_computing_cell_refinement 'Bruker SMART'
_computing_data_collection 'Bruker SMART'
_computing_data_reduction 'Bruker SAINT'
_computing_molecular_graphics 'Bruker SHELXTL'
_computing_publication_material 'Bruker SHELXTL'
_computing_structure_refinement 'SHELXL-97 (Sheldrick, 1997)'
_computing_structure_solution 'SHELXS-97 (Sheldrick, 1990)'
_diffrn_ambient_temperature 173(2)
_diffrn_measured_fraction_theta_full 0.883
_diffrn_measured_fraction_theta_max 0.883
_diffrn_measurement_device_type 'CCD area detector'
_diffrn_measurement_method 'phi and omega scans'
_diffrn_radiation_monochromator graphite
_diffrn_radiation_source 'fine-focus sealed tube'
_diffrn_radiation_type CuK\a
_diffrn_radiation_wavelength 1.54178
_diffrn_reflns_av_R_equivalents 0.0731
_diffrn_reflns_av_sigmaI/netI 0.1060
_diffrn_reflns_limit_h_max 9
_diffrn_reflns_limit_h_min -10
_diffrn_reflns_limit_k_max 15
_diffrn_reflns_limit_k_min -14
_diffrn_reflns_limit_l_max 16
_diffrn_reflns_limit_l_min -23
_diffrn_reflns_number 7717
_diffrn_reflns_theta_full 56.92
_diffrn_reflns_theta_max 56.92
_diffrn_reflns_theta_min 3.76
_exptl_absorpt_coefficient_mu 4.472
_exptl_absorpt_correction_T_max 0.3893
_exptl_absorpt_correction_T_min 0.2678
_exptl_absorpt_correction_type multi-scan
_exptl_absorpt_process_details 'SADABS V2.10, Sheldrick 2003'
_exptl_crystal_colour colorless
_exptl_crystal_density_diffrn 1.427
_exptl_crystal_density_method 'not measured'
_exptl_crystal_description cube
_exptl_crystal_F_000 1596
_exptl_crystal_size_max 0.40
_exptl_crystal_size_mid 0.36
_exptl_crystal_size_min 0.26
_refine_diff_density_max 1.943
_refine_diff_density_min -1.102
_refine_diff_density_rms 0.275
_refine_ls_abs_structure_details 'Flack H D (1983), Acta Cryst. A39, 876-881'
_refine_ls_abs_structure_Flack 0.16(8)
_refine_ls_extinction_method none
_refine_ls_goodness_of_fit_ref 1.117
_refine_ls_hydrogen_treatment constr
_refine_ls_matrix_type full
_refine_ls_number_parameters 188
_refine_ls_number_reflns 3801
_refine_ls_number_restraints 0
_refine_ls_restrained_S_all 1.117
_refine_ls_R_factor_all 0.1265
_refine_ls_R_factor_gt 0.1174
_refine_ls_shift/su_max 0.000
_refine_ls_shift/su_mean 0.000
_refine_ls_structure_factor_coef Fsqd
_refine_ls_weighting_details 'calc w=1/[\s^2^(Fo^2^)+(0.1500P)^2^+50.0000P] where P=(Fo^2^+2Fc^2^)/3'
_refine_ls_weighting_scheme calc
_refine_ls_wR_factor_gt 0.2729
_refine_ls_wR_factor_ref 0.2797
_reflns_number_gt 3243
_reflns_number_total 3801
_reflns_threshold_expression >2sigma(I)
_cod_data_source_file ol052121fsi20050902_111938.cif
_cod_data_source_block 2
_cod_depositor_comments
;
The following automatic conversions were performed:

'_symmetry_cell_setting' value 'Orthorhombic' changed to
'orthorhombic' according to
/home/saulius/struct/CIF-dictionaries/cif_core.dic dictionary named
'cif_core.dic' version 2.4.1 from 2010-06-29.

Automatic conversion script
Id: cif_fix_values 1715 2011-07-08 13:25:40Z adriana 
;
_cod_original_cell_volume 3618.3(15)
_cod_original_sg_symbol_H-M P2(1)2(1)2(1)
_cod_original_formula_sum 'C30.50 H51 Br3 O7.50'
_cod_database_code 1506746

loop_
_symmetry_equiv_pos_as_xyz
'x, y, z'
'-x+1/2, -y, z+1/2'
'-x, y+1/2, -z+1/2'
'x+1/2, -y+1/2, -z'

loop_
_atom_site_label
_atom_site_type_symbol
_atom_site_fract_x
_atom_site_fract_y
_atom_site_fract_z
_atom_site_U_iso_or_equiv
_atom_site_adp_type
_atom_site_occupancy
_atom_site_symmetry_multiplicity
_atom_site_calc_flag
_atom_site_refinement_flags
Br1 Br 0.62926(18) 0.35144(12) 0.18796(9) 0.0244(6) Uani 1 1 d .
Br2 Br 0.93641(19) 0.06768(13) 0.39927(10) 0.0302(7) Uani 1 1 d .
Br3 Br 1.1058(2) 0.0438(2) 0.10978(13) 0.0611(10) Uani 1 1 d .
C1 C 1.0696(17) 0.3429(12) 0.4530(8) 0.019(4) Uiso 1 1 d .
C2 C 1.1406(15) 0.3673(10) 0.4008(7) 0.010(4) Uiso 1 1 d .
C3 C 1.1403(15) 0.3152(10) 0.3463(6) 0.005(3) Uiso 1 1 d .
H3 H 1.0940 0.2600 0.3433 0.006 Uiso 1 1 calc R
C4 C 1.2076(14) 0.3419(11) 0.2944(7) 0.007(4) Uiso 1 1 d .
C5 C 1.2072(17) 0.2908(11) 0.2365(7) 0.014(4) Uiso 1 1 d .
H5A H 1.2861 0.2764 0.2256 0.017 Uiso 1 1 calc R
H5B H 1.1779 0.3348 0.2047 0.017 Uiso 1 1 calc R
C6 C 1.1424(16) 0.1995(11) 0.2324(7) 0.013(4) Uiso 1 1 d .
C7 C 1.0328(16) 0.1960(12) 0.1935(8) 0.017(4) Uiso 1 1 d .
C8 C 0.9373(16) 0.2332(12) 0.2375(7) 0.013(4) Uiso 1 1 d .
H8A H 0.9537 0.3004 0.2491 0.015 Uiso 1 1 calc R
H8B H 0.9377 0.1943 0.2756 0.015 Uiso 1 1 calc R
C9 C 0.8126(15) 0.2282(13) 0.2067(8) 0.017(4) Uiso 1 1 d .
H9A H 0.8147 0.2588 0.1656 0.020 Uiso 1 1 calc R
H9B H 0.7909 0.1603 0.2011 0.020 Uiso 1 1 calc R
C10 C 0.7257(15) 0.2780(11) 0.2460(7) 0.008(4) Uiso 1 1 d .
H10 H 0.7646 0.3243 0.2739 0.010 Uiso 1 1 calc R
C11 C 0.6484(15) 0.2134(11) 0.2848(7) 0.008(4) Uiso 1 1 d .
C12 C 0.7233(16) 0.1616(12) 0.3336(7) 0.016(4) Uiso 1 1 d .
H12A H 0.6754 0.1151 0.3558 0.019 Uiso 1 1 calc R
H12B H 0.7808 0.1242 0.3112 0.019 Uiso 1 1 calc R
C13 C 0.7817(16) 0.2205(12) 0.3801(7) 0.015(4) Uiso 1 1 d .
H13A H 0.7261 0.2656 0.3976 0.018 Uiso 1 1 calc R
H13B H 0.8384 0.2597 0.3583 0.018 Uiso 1 1 calc R
C14 C 0.8403(16) 0.1714(11) 0.4333(7) 0.014(4) Uiso 1 1 d .
H14 H 0.7808 0.1398 0.4586 0.017 Uiso 1 1 calc R
C15 C 0.9056(18) 0.2355(14) 0.4757(9) 0.029(5) Uiso 1 1 d .
C16 C 1.2063(15) 0.4492(11) 0.4063(7) 0.009(4) Uiso 1 1 d .
H16 H 1.2065 0.4844 0.4437 0.011 Uiso 1 1 calc R
C17 C 1.2740(15) 0.4807(11) 0.3555(7) 0.011(4) Uiso 1 1 d .
H17 H 1.3193 0.5366 0.3581 0.013 Uiso 1 1 calc R
C18 C 1.2701(14) 0.4263(10) 0.3030(7) 0.005(3) Uiso 1 1 d .
C19 C 1.1773(16) 0.1200(12) 0.2634(8) 0.016(4) Uiso 1 1 d .
C20 C 1.1246(19) 0.0214(13) 0.2602(9) 0.029(5) Uiso 1 1 d .
H20A H 1.1173 -0.0044 0.3025 0.034 Uiso 1 1 calc R
H20B H 1.1751 -0.0218 0.2371 0.034 Uiso 1 1 calc R
C21 C 1.0066(19) 0.0209(14) 0.2289(9) 0.026(5) Uiso 1 1 d .
H21A H 0.9900 -0.0441 0.2130 0.032 Uiso 1 1 calc R
H21B H 0.9484 0.0377 0.2596 0.032 Uiso 1 1 calc R
C22 C 1.0040(18) 0.0921(13) 0.1769(8) 0.024(5) Uiso 1 1 d .
H22 H 0.9260 0.0921 0.1600 0.029 Uiso 1 1 calc R
C23 C 1.2886(17) 0.1182(14) 0.3006(9) 0.028(5) Uiso 1 1 d .
H23A H 1.3344 0.1739 0.2895 0.042 Uiso 1 1 d R
H23B H 1.3301 0.0593 0.2913 0.042 Uiso 1 1 d R
H23C H 1.2716 0.1203 0.3447 0.042 Uiso 1 1 d R
C24 C 1.042(2) 0.2570(16) 0.1364(10) 0.044(6) Uiso 1 1 d .
H24A H 1.1135 0.2438 0.1160 0.065 Uiso 1 1 d R
H24B H 1.0383 0.3250 0.1477 0.065 Uiso 1 1 d R
H24C H 0.9800 0.2417 0.1085 0.065 Uiso 1 1 d R
C25 C 0.5547(16) 0.2711(12) 0.3175(7) 0.014(4) Uiso 1 1 d .
H25A H 0.5012 0.2948 0.2869 0.021 Uiso 1 1 d R
H25B H 0.5880 0.3256 0.3394 0.021 Uiso 1 1 d R
H25C H 0.5158 0.2296 0.3469 0.021 Uiso 1 1 d R
C26 C 0.9672(19) 0.1770(14) 0.5274(9) 0.030(5) Uiso 1 1 d .
H26A H 1.0203 0.1322 0.5086 0.046 Uiso 1 1 d R
H26B H 0.9118 0.1411 0.5515 0.046 Uiso 1 1 d R
H26C H 1.0078 0.2212 0.5545 0.046 Uiso 1 1 d R
C27 C 0.8278(17) 0.3125(13) 0.5036(9) 0.026(5) Uiso 1 1 d .
H27A H 0.8700 0.3517 0.5330 0.040 Uiso 1 1 d R
H27B H 0.7652 0.2811 0.5248 0.040 Uiso 1 1 d R
H27C H 0.7985 0.3536 0.4707 0.040 Uiso 1 1 d R
O1 O 1.0754(11) 0.3712(8) 0.5053(5) 0.023(3) Uiso 1 1 d .
O2 O 0.9916(10) 0.2763(8) 0.4344(5) 0.015(3) Uiso 1 1 d .
O3 O 1.3294(9) 0.4525(8) 0.2498(5) 0.013(3) Uiso 1 1 d .
H3A H 1.3480 0.5105 0.2522 0.020 Uiso 1 1 d R
O4 O 0.6040(9) 0.1385(8) 0.2490(5) 0.013(3) Uiso 1 1 d .
H4 H 0.6124 0.1514 0.2116 0.019 Uiso 1 1 d R
O1S O 0.4622(13) 0.1533(10) 0.1505(6) 0.042(4) Uiso 1 1 d .
H1S H 0.4529 0.1755 0.1861 0.063 Uiso 1 1 d R
O2S O 0.3478(18) 0.2776(13) 0.0830(8) 0.004(5) Uiso 0.50 1 d P
H2S H 0.4013 0.2418 0.0728 0.006 Uiso 0.50 1 d PR
O3S O 0.8013(17) 0.3061(14) 0.0268(8) 0.070(5) Uiso 1 1 d .
H3S H 0.8226 0.2811 0.0599 0.105 Uiso 1 1 d R
O4S O 0.3578(15) 0.6824(11) 0.4352(7) 0.054(4) Uiso 1 1 d .
H4S H 0.2949 0.7057 0.4442 0.081 Uiso 1 1 d R
C1S C 0.412(2) 0.0607(15) 0.1467(10) 0.039(6) Uiso 1 1 d .
H1S1 H 0.4691 0.0116 0.1552 0.058 Uiso 1 1 calc R
H1S2 H 0.3818 0.0510 0.1053 0.058 Uiso 1 1 calc R
H1S3 H 0.3517 0.0556 0.1770 0.058 Uiso 1 1 calc R
C2S C 0.379(4) 0.370(2) 0.0774(16) 0.023(9) Uiso 0.50 1 d P
H2S1 H 0.3574 0.4053 0.1144 0.035 Uiso 0.50 1 calc PR
H2S2 H 0.3423 0.3983 0.0414 0.035 Uiso 0.50 1 calc PR
H2S3 H 0.4607 0.3734 0.0722 0.035 Uiso 0.50 1 calc PR
C3S C 0.781(3) 0.4026(19) 0.0359(12) 0.065(8) Uiso 1 1 d .
H3S1 H 0.7049 0.4181 0.0222 0.097 Uiso 1 1 calc R
H3S2 H 0.8352 0.4404 0.0123 0.097 Uiso 1 1 calc R
H3S3 H 0.7887 0.4177 0.0797 0.097 Uiso 1 1 calc R
C4S C 0.401(2) 0.6347(18) 0.4855(11) 0.059(7) Uiso 1 1 d .
H4S1 H 0.4599 0.6737 0.5044 0.088 Uiso 1 1 calc R
H4S2 H 0.4322 0.5731 0.4724 0.088 Uiso 1 1 calc R
H4S3 H 0.3409 0.6236 0.5155 0.088 Uiso 1 1 calc R

loop_
_atom_site_aniso_label
_atom_site_aniso_U_11
_atom_site_aniso_U_22
_atom_site_aniso_U_33
_atom_site_aniso_U_23
_atom_site_aniso_U_13
_atom_site_aniso_U_12
Br1 0.0248(15) 0.0073(8) 0.0411(12) 0.0065(8) -0.0154(10) 0.0016(9)
Br2 0.0306(16) 0.0195(10) 0.0404(12) 0.0118(9) -0.0146(11) 0.0007(9)
Br3 0.0207(18) 0.0842(19) 0.0785(19) -0.0708(17) 0.0161(14) -0.0056(13)

loop_
_atom_type_symbol
_atom_type_description
_atom_type_scat_dispersion_real
_atom_type_scat_dispersion_imag
_atom_type_scat_source
C C 0.0181 0.0091 'International Tables Vol C Tables 4.2.6.8 and 6.1.1.4'
H H 0.0000 0.0000 'International Tables Vol C Tables 4.2.6.8 and 6.1.1.4'
O O 0.0492 0.0322 'International Tables Vol C Tables 4.2.6.8 and 6.1.1.4'
Br Br -0.6763 1.2805 'International Tables Vol C Tables 4.2.6.8 and 6.1.1.4'

loop_
_geom_angle_atom_site_label_1
_geom_angle_atom_site_label_2
_geom_angle_atom_site_label_3
_geom_angle
O1 C1 O2 122.6(16)
O1 C1 C2 128.7(17)
O2 C1 C2 108.7(13)
C16 C2 C3 120.3(15)
C16 C2 C1 116.9(14)
C3 C2 C1 122.8(15)
C2 C3 C4 122.3(14)
C2 C3 H3 118.9
C4 C3 H3 118.9
C18 C4 C3 114.2(13)
C18 C4 C5 122.0(14)
C3 C4 C5 123.7(14)
C4 C5 C6 118.2(14)
C4 C5 H5A 107.7
C6 C5 H5A 107.7
C4 C5 H5B 107.7
C6 C5 H5B 107.7
H5A C5 H5B 107.1
C19 C6 C5 120.4(16)
C19 C6 C7 120.0(15)
C5 C6 C7 119.6(14)
C24 C7 C22 110.8(15)
C24 C7 C6 111.6(16)
C22 C7 C6 110.3(14)
C24 C7 C8 111.5(15)
C22 C7 C8 107.1(15)
C6 C7 C8 105.4(13)
C7 C8 C9 113.2(13)
C7 C8 H8A 108.9
C9 C8 H8A 108.9
C7 C8 H8B 108.9
C9 C8 H8B 108.9
H8A C8 H8B 107.7
C10 C9 C8 111.8(13)
C10 C9 H9A 109.2
C8 C9 H9A 109.2
C10 C9 H9B 109.2
C8 C9 H9B 109.2
H9A C9 H9B 107.9
C9 C10 C11 116.8(13)
C9 C10 Br1 105.9(10)
C11 C10 Br1 107.6(11)
C9 C10 H10 108.8
C11 C10 H10 108.8
Br1 C10 H10 108.8
O4 C11 C10 110.9(12)
O4 C11 C25 111.6(14)
C10 C11 C25 112.3(13)
O4 C11 C12 104.3(12)
C10 C11 C12 107.5(14)
C25 C11 C12 109.9(13)
C13 C12 C11 118.4(14)
C13 C12 H12A 107.7
C11 C12 H12A 107.7
C13 C12 H12B 107.7
C11 C12 H12B 107.7
H12A C12 H12B 107.1
C12 C13 C14 119.2(14)
C12 C13 H13A 107.5
C14 C13 H13A 107.5
C12 C13 H13B 107.5
C14 C13 H13B 107.5
H13A C13 H13B 107.0
C15 C14 C13 116.0(14)
C15 C14 Br2 111.3(13)
C13 C14 Br2 108.0(11)
C15 C14 H14 107.0
C13 C14 H14 107.0
Br2 C14 H14 107.0
O2 C15 C14 102.5(14)
O2 C15 C27 112.8(15)
C14 C15 C27 110.1(16)
O2 C15 C26 108.1(16)
C14 C15 C26 111.9(15)
C27 C15 C26 111.1(15)
C2 C16 C17 120.1(14)
C2 C16 H16 120.0
C17 C16 H16 119.9
C18 C17 C16 116.9(15)
C18 C17 H17 121.6
C16 C17 H17 121.6
C17 C18 O3 121.7(14)
C17 C18 C4 126.3(14)
O3 C18 C4 112.1(12)
C6 C19 C20 126.1(17)
C6 C19 C23 122.1(16)
C20 C19 C23 111.3(15)
C19 C20 C21 113.5(16)
C19 C20 H20A 108.9
C21 C20 H20A 108.9
C19 C20 H20B 108.9
C21 C20 H20B 108.9
H20A C20 H20B 107.7
C22 C21 C20 110.1(17)
C22 C21 H21A 109.6
C20 C21 H21A 109.6
C22 C21 H21B 109.6
C20 C21 H21B 109.6
H21A C21 H21B 108.2
C21 C22 C7 116.1(15)
C21 C22 Br3 108.2(13)
C7 C22 Br3 110.6(13)
C21 C22 H22 107.2
C7 C22 H22 107.2
Br3 C22 H22 107.2
C19 C23 H23A 109.5
C19 C23 H23B 109.6
H23A C23 H23B 109.5
C19 C23 H23C 109.3
H23A C23 H23C 109.5
H23B C23 H23C 109.5
C7 C24 H24A 109.3
C7 C24 H24B 109.6
H24A C24 H24B 109.5
C7 C24 H24C 109.5
H24A C24 H24C 109.5
H24B C24 H24C 109.5
C11 C25 H25A 109.4
C11 C25 H25B 109.5
H25A C25 H25B 109.5
C11 C25 H25C 109.5
H25A C25 H25C 109.5
H25B C25 H25C 109.5
C15 C26 H26A 109.4
C15 C26 H26B 109.4
H26A C26 H26B 109.5
C15 C26 H26C 109.6
H26A C26 H26C 109.5
H26B C26 H26C 109.5
C15 C27 H27A 109.6
C15 C27 H27B 109.3
H27A C27 H27B 109.5
C15 C27 H27C 109.5
H27A C27 H27C 109.5
H27B C27 H27C 109.5
C1 O2 C15 123.4(13)
C18 O3 H3A 109.5
C11 O4 H4 109.5
C1S O1S H1S 109.5
C2S O2S H2S 109.5
C3S O3S H3S 109.5
C4S O4S H4S 109.5
O1S C1S H1S1 109.5
O1S C1S H1S2 109.5
H1S1 C1S H1S2 109.5
O1S C1S H1S3 109.5
H1S1 C1S H1S3 109.5
H1S2 C1S H1S3 109.5
O2S C2S H2S1 109.5
O2S C2S H2S2 109.5
H2S1 C2S H2S2 109.5
O2S C2S H2S3 109.5
H2S1 C2S H2S3 109.5
H2S2 C2S H2S3 109.5
O3S C3S H3S1 109.5
O3S C3S H3S2 109.5
H3S1 C3S H3S2 109.5
O3S C3S H3S3 109.5
H3S1 C3S H3S3 109.5
H3S2 C3S H3S3 109.5
O4S C4S H4S1 109.5
O4S C4S H4S2 109.5
H4S1 C4S H4S2 109.5
O4S C4S H4S3 109.5
H4S1 C4S H4S3 109.5
H4S2 C4S H4S3 109.5

loop_
_geom_bond_atom_site_label_1
_geom_bond_atom_site_label_2
_geom_bond_distance
Br1 C10 1.991(16)
Br2 C14 1.989(17)
Br3 C22 2.014(19)
C1 O1 1.205(19)
C1 O2 1.38(2)
C1 C2 1.46(2)
C2 C16 1.39(2)
C2 C3 1.39(2)
C3 C4 1.43(2)
C3 H3 0.9500
C4 C18 1.41(2)
C4 C5 1.45(2)
C5 C6 1.49(2)
C5 H5A 0.9900
C5 H5B 0.9900
C6 C19 1.36(2)
C6 C7 1.56(3)
C7 C24 1.51(3)
C7 C22 1.53(2)
C7 C8 1.57(2)
C8 C9 1.63(3)
C8 H8A 0.9900
C8 H8B 0.9900
C9 C10 1.51(2)
C9 H9A 0.9900
C9 H9B 0.9900
C10 C11 1.54(2)
C10 H10 1.0000
C11 O4 1.406(18)
C11 C25 1.55(2)
C11 C12 1.56(2)
C12 C13 1.48(2)
C12 H12A 0.9900
C12 H12B 0.9900
C13 C14 1.52(2)
C13 H13A 0.9900
C13 H13B 0.9900
C14 C15 1.50(3)
C14 H14 1.0000
C15 O2 1.48(2)
C15 C27 1.54(3)
C15 C26 1.57(3)
C16 C17 1.44(2)
C16 H16 0.9500
C17 C18 1.37(2)
C17 H17 0.9500
C18 O3 1.404(19)
C19 C20 1.51(3)
C19 C23 1.55(3)
C20 C21 1.56(3)
C20 H20A 0.9900
C20 H20B 0.9900
C21 C22 1.51(3)
C21 H21A 0.9900
C21 H21B 0.9900
C22 H22 1.0000
C23 H23A 0.9800
C23 H23B 0.9800
C23 H23C 0.9800
C24 H24A 0.9800
C24 H24B 0.9800
C24 H24C 0.9800
C25 H25A 0.9800
C25 H25B 0.9800
C25 H25C 0.9800
C26 H26A 0.9800
C26 H26B 0.9800
C26 H26C 0.9800
C27 H27A 0.9800
C27 H27B 0.9800
C27 H27C 0.9800
O3 H3A 0.8400
O4 H4 0.8400
O1S C1S 1.42(2)
O1S H1S 0.8400
O2S C2S 1.35(4)
O2S H2S 0.8400
O3S C3S 1.38(3)
O3S H3S 0.8400
O4S C4S 1.38(3)
O4S H4S 0.8400
C1S H1S1 0.9800
C1S H1S2 0.9800
C1S H1S3 0.9800
C2S H2S1 0.9800
C2S H2S2 0.9800
C2S H2S3 0.9800
C3S H3S1 0.9800
C3S H3S2 0.9800
C3S H3S3 0.9800
C4S H4S1 0.9800
C4S H4S2 0.9800
C4S H4S3 0.9800

loop_
_geom_hbond_atom_site_label_D
_geom_hbond_atom_site_label_H
_geom_hbond_atom_site_label_A
_geom_hbond_distance_DH
_geom_hbond_distance_HA
_geom_hbond_distance_DA
_geom_hbond_angle_DHA
_geom_hbond_site_symmetry_A
O4 H4 O1S 0.84 2.23 2.738(18) 119.0 .
O4 H4 Br1 0.84 2.84 3.268(11) 113.2 .
O1S H1S O4 0.84 2.32 2.738(18) 111.0 .
O2S H2S O1S 0.84 2.22 2.65(2) 112.3 .
O3S H3S O4S 0.84 2.56 2.69(3) 90.3 3_645
O4S H4S O3S 0.84 1.92 2.69(3) 153.3 3_655

loop_
_geom_torsion_atom_site_label_1
_geom_torsion_atom_site_label_2
_geom_torsion_atom_site_label_3
_geom_torsion_atom_site_label_4
_geom_torsion
O1 C1 C2 C16 -17(3)
O2 C1 C2 C16 165.1(14)
O1 C1 C2 C3 166.1(17)
O2 C1 C2 C3 -12(2)
C16 C2 C3 C4 1(2)
C1 C2 C3 C4 177.8(15)
C2 C3 C4 C18 -2(2)
C2 C3 C4 C5 -178.3(16)
C18 C4 C5 C6 177.4(16)
C3 C4 C5 C6 -7(3)
C4 C5 C6 C19 -69(2)
C4 C5 C6 C7 109.6(18)
C19 C6 C7 C24 -145.0(17)
C5 C6 C7 C24 36(2)
C19 C6 C7 C22 -21(2)
C5 C6 C7 C22 159.8(15)
C19 C6 C7 C8 93.8(18)
C5 C6 C7 C8 -84.9(18)
C24 C7 C8 C9 62.7(19)
C22 C7 C8 C9 -58.6(18)
C6 C7 C8 C9 -176.1(13)
C7 C8 C9 C10 -171.4(13)
C8 C9 C10 C11 -102.3(17)
C8 C9 C10 Br1 138.0(12)
C9 C10 C11 O4 -48.1(19)
Br1 C10 C11 O4 70.7(14)
C9 C10 C11 C25 -173.7(14)
Br1 C10 C11 C25 -54.9(14)
C9 C10 C11 C12 65.4(17)
Br1 C10 C11 C12 -175.8(10)
O4 C11 C12 C13 -178.8(15)
C10 C11 C12 C13 63.4(19)
C25 C11 C12 C13 -59(2)
C11 C12 C13 C14 170.9(15)
C12 C13 C14 C15 175.2(17)
C12 C13 C14 Br2 49(2)
C13 C14 C15 O2 -61.9(19)
Br2 C14 C15 O2 62.2(14)
C13 C14 C15 C27 58(2)
Br2 C14 C15 C27 -177.5(12)
C13 C14 C15 C26 -177.5(16)
Br2 C14 C15 C26 -53.5(19)
C3 C2 C16 C17 0(2)
C1 C2 C16 C17 -176.7(15)
C2 C16 C17 C18 0(2)
C16 C17 C18 O3 177.5(14)
C16 C17 C18 C4 -1(2)
C3 C4 C18 C17 2(2)
C5 C4 C18 C17 178.6(17)
C3 C4 C18 O3 -176.5(13)
C5 C4 C18 O3 0(2)
C5 C6 C19 C20 -175.7(17)
C7 C6 C19 C20 6(3)
C5 C6 C19 C23 -4(3)
C7 C6 C19 C23 177.3(15)
C6 C19 C20 C21 -13(3)
C23 C19 C20 C21 174.3(15)
C19 C20 C21 C22 37(2)
C20 C21 C22 C7 -57(2)
C20 C21 C22 Br3 68.1(17)
C24 C7 C22 C21 172.6(19)
C6 C7 C22 C21 49(2)
C8 C7 C22 C21 -66(2)
C24 C7 C22 Br3 49(2)
C6 C7 C22 Br3 -75.2(15)
C8 C7 C22 Br3 170.6(11)
O1 C1 O2 C15 2(3)
C2 C1 O2 C15 -179.9(14)
C14 C15 O2 C1 177.7(15)
C27 C15 O2 C1 59(2)
C26 C15 O2 C1 -64(2)
